data_2010362
loop_
_publ_author_name
' Jasinski, Jerry P. '
' Woudenberg,  Richard C.'

_publ_section_title
;
 7-Dimethylaminocyclopenta[c]coumarin, In Two Polymorphic Forms
;
_journal_name_full 'Acta Crystallographica Section C'
_journal_page_first 107
_journal_page_last 109
_journal_volume 51
_journal_year 1995
_chemical_formula_moiety 'C14 H15 N1 O2'
_chemical_formula_sum 'C14 H15 N O2'
_chemical_formula_weight 229.28
_space_group_IT_number 33
_symmetry_cell_setting orthorhombic
_symmetry_space_group_name_Hall 'P 2c -2n'
_symmetry_space_group_name_H-M 'P n a 21'
_cell_angle_alpha 90
_cell_angle_beta 90
_cell_angle_gamma 90
_cell_formula_units_Z 4
_cell_length_a 8.779(2)
_cell_length_b 22.042(5)
_cell_length_c 6.043(2)
_cell_measurement_temperature 296
_cell_volume 1169.3(8)
_diffrn_ambient_temperature 23.0
_exptl_crystal_density_diffrn 1.302
_refine_ls_R_factor_obs 0.037
_refine_ls_wR_factor_obs 0.043
_cod_depositor_comments
;
The following automatic conversions were performed:

'_atom_site_thermal_displace_type' tag value 'Uij' was replaced with
'Uani' value 32 times.

Automatic conversion script
Id: cif_fix_values 1646 2011-03-28 12:23:43Z adriana 
;
_cod_original_formula_sum 'C14 H15 N1 O2'
_cod_database_code 2010362

loop_
_symmetry_equiv_pos_as_xyz
'  +x,  +y,  +z'
'  -x,  -y,1/2+z'
1/2-x,1/2+y,1/2+z
'1/2+x,1/2-y,  +z'

loop_
_atom_site_aniso_label
_atom_site_aniso_U_11
_atom_site_aniso_U_22
_atom_site_aniso_U_33
_atom_site_aniso_U_12
_atom_site_aniso_U_13
_atom_site_aniso_U_23
O1 0.0590(10) 0.0460(10) 0.0560(10) 0.0003(9) 0.0110(10) 0.0150(10)
O11 0.083(2) 0.0550(10) 0.080(2) 0.0000(10) 0.011(2) 0.0280(10)
N15 0.054(2) 0.0420(10) 0.058(2) 0.0030(10) 0.0030(10) 0.0070(10)
C2 0.054(2) 0.041(2) 0.058(2) -0.0050(10) -0.004(2) 0.011(2)
C3 0.048(2) 0.040(2) 0.063(2) -0.0010(10) -0.001(2) 0.006(2)
C4 0.0390(10) 0.0460(10) 0.047(2) -0.0050(10) -0.005(2) -0.002(2)
C5 0.049(2) 0.051(2) 0.046(2) -0.0070(10) 0.010(2) 0.004(2)
C6 0.054(2) 0.046(2) 0.054(2) -0.0060(10) 0.005(2) 0.014(2)
C7 0.045(2) 0.0410(10) 0.045(2) -0.0080(10) -0.005(2) 0.0050(10)
C8 0.048(2) 0.047(2) 0.043(2) -0.0050(10) 0.001(2) 0.003(2)
C9 0.043(2) 0.0400(10) 0.043(2) -0.0080(10) -0.001(2) 0.0090(10)
C10 0.040(2) 0.042(2) 0.045(2) -0.0060(10) -0.001(2) 0.0000(10)
C12 0.070(2) 0.046(2) 0.088(3) 0.008(2) -0.002(2) -0.001(2)
C13 0.140(5) 0.069(3) 0.134(5) 0.046(3) 0.067(4) 0.024(3)
C14 0.058(2) 0.058(2) 0.069(3) 0.004(2) 0.005(2) -0.004(2)
C16 0.075(3) 0.049(2) 0.068(3) 0.004(2) -0.005(2) 0.016(2)
C17 0.061(2) 0.064(2) 0.062(2) 0.011(2) 0.006(2) -0.003(2)

loop_
_atom_site_label
_atom_site_fract_x
_atom_site_fract_y
_atom_site_fract_z
_atom_site_U_iso_or_equiv
_atom_site_thermal_displace_type
_atom_site_calc_flag
_atom_site_calc_attached_atom
O1 0.2319(2) -0.10595(8) 0.5582 0.0534 Uani ? ?
O11 0.2680(3) -0.19865(10) 0.6869(6) 0.0725 Uani ? ?
N15 0.1145(3) 0.09310(10) 0.3119(6) 0.0514 Uani ? ?
C2 0.3029(4) -0.16260(10) 0.5444(8) 0.0511 Uani ? ?
C3 0.4068(3) -0.17080(10) 0.3678(7) 0.0500 Uani ? ?
C4 0.4356(3) -0.12640(10) 0.2194(7) 0.0442 Uani ? ?
C5 0.3771(4) -0.02030(10) 0.0852(7) 0.0487 Uani ? ?
C6 0.2976(4) 0.03210(10) 0.1102(7) 0.0514 Uani ? ?
C7 0.1944(3) 0.04040(10) 0.2869(7) 0.0436 Uani ? ?
C8 0.1772(4) -0.00780(10) 0.4373(7) 0.0458 Uani ? ?
C9 0.2584(3) -0.06070(10) 0.4061(6) 0.0421 Uani ? ?
C10 0.3600(3) -0.06900(10) 0.2328(7) 0.0422 Uani ? ?
C12 0.4988(5) -0.2273(2) 0.3239(9) 0.0680 Uani ? ?
C13 0.5771(7) -0.2129(2) 0.1040(10) 0.1145 Uani ? ?
C14 0.5500(5) -0.1469(2) 0.0525(9) 0.0615 Uani ? ?
C16 0.1338(6) 0.1432(2) 0.1601(9) 0.0643 Uani ? ?
C17 0.0074(5) 0.1003(2) 0.4893(9) 0.0623 Uani ? ?
H5 0.434(4) -0.0260(10) -0.040(7) 0.070(10) Uani ? ?
H6 0.316(4) 0.0620(10) 0.011(7) 0.060(10) Uani ? ?
H8 0.096(3) -0.0050(10) 0.564(6) 0.056(8) Uani ? ?
H12A 0.594(5) -0.230(2) 0.451(8) 0.100(10) Uani ? ?
H12B 0.437(4) -0.261(2) 0.297(7) 0.070(10) Uani ? ?
H14A 0.513(5) -0.137(2) -0.087(8) 0.100(10) Uani ? ?
H14B 0.639(5) -0.125(2) 0.078(9) 0.100(10) Uani ? ?
H16A 0.046(4) 0.1720(10) 0.189(7) 0.070(10) Uani ? ?
H16B 0.118(6) 0.130(2) 0.010(10) 0.11(2) Uani ? ?
H16C 0.238(5) 0.157(2) 0.158(8) 0.100(10) Uani ? ?
H17A -0.054(4) 0.135(2) 0.482(7) 0.080(10) Uani ? ?
H17B 0.068(7) 0.098(2) 0.640(10) 0.15(2) Uani ? ?
H17C -0.073(5) 0.067(2) 0.486(9) 0.100(10) Uani ? ?
H13A 0.671(5) -0.224(2) 0.065(10) 0.100(10) Uani ? ?
H13B 0.5486 -0.2479 -0.0264 0.3220 Uani ? ?

loop_
_geom_bond_atom_site_label_1
_geom_bond_atom_site_label_2
_geom_bond_site_symmetry_1
_geom_bond_site_symmetry_2
_geom_bond_distance
_geom_bond_publ_flag
O1 C2 ? ? 1.397(3) yes
O1 C9 ? ? 1.377(3) yes
O11 C2 ? ? 1.212(4) yes
N15 C7 ? ? 1.365(4) yes
N15 C16 ? ? 1.446(4) yes
N15 C17 ? ? 1.434(5) yes
C2 C3 ? ? 1.416(5) yes
C3 C4 ? ? 1.351(4) yes
C3 C12 ? ? 1.507(4) yes
C4 C10 ? ? 1.432(4) yes
C4 C14 ? ? 1.493(5) yes
C5 C6 ? ? 1.357(4) yes
C5 C10 ? ? 1.403(4) yes
C6 C7 ? ? 1.412(4) yes
C7 C8 ? ? 1.407(4) yes
C8 C9 ? ? 1.379(4) yes
C9 C10 ? ? 1.388(4) yes
C12 C13 ? ? 1.530(7) yes
C13 C14 ? ? 1.507(6) yes

_cod_duplicate_entry 2002970
